data_7031091
loop_
_publ_author_name
'Zhao, Xiao-Li'
'Mak, Thomas C. W.'

_publ_section_title
;
 Silver cages with encapsulated acetylenediide as building blocks for
 hydrothermal synthesis of supramolecular complexes with n-cyanopyridine
 and pyridine-n-carboxamide (n=3, 4).
;
_journal_issue 20
_journal_name_full 'Dalton transactions (Cambridge, England : 2003)'
_journal_page_first 3212
_journal_page_last 3217
_journal_paper_doi 10.1039/B406711H
_journal_year 2004
_chemical_formula_sum 'C26 H8 Ag8 F18 N4 O12'
_chemical_formula_weight 1773.32
_chemical_name_systematic
;
?
;
_space_group_IT_number 15
_symmetry_cell_setting monoclinic
_symmetry_space_group_name_Hall '-C 2yc'
_symmetry_space_group_name_H-M 'C 1 2/c 1'
_atom_sites_solution_hydrogens geom
_atom_sites_solution_primary direct
_atom_sites_solution_secondary difmap
_audit_creation_method SHELXL-97
_cell_angle_alpha 90.00
_cell_angle_beta 120.9230(10)
_cell_angle_gamma 90.00
_cell_formula_units_Z 8
_cell_length_a 25.8682(17)
_cell_length_b 27.0056(18)
_cell_length_c 13.9584(9)
_cell_measurement_temperature 293(2)
_cell_volume 8365.1(10)
_computing_structure_refinement 'SHELXL-97 (Sheldrick, 1997)'
_computing_structure_solution 'SHELXS-97 (Sheldrick, 1990)'
_diffrn_ambient_temperature 293(2)
_diffrn_measured_fraction_theta_full 0.997
_diffrn_measured_fraction_theta_max 0.997
_diffrn_radiation_monochromator graphite
_diffrn_radiation_source 'fine-focus sealed tube'
_diffrn_radiation_type MoK\a
_diffrn_radiation_wavelength 0.71073
_diffrn_reflns_av_R_equivalents 0.0474
_diffrn_reflns_av_sigmaI/netI 0.0811
_diffrn_reflns_limit_h_max 30
_diffrn_reflns_limit_h_min 0
_diffrn_reflns_limit_k_max 32
_diffrn_reflns_limit_k_min 0
_diffrn_reflns_limit_l_max 14
_diffrn_reflns_limit_l_min -16
_diffrn_reflns_number 7545
_diffrn_reflns_theta_full 25.02
_diffrn_reflns_theta_max 25.02
_diffrn_reflns_theta_min 2.27
_exptl_absorpt_coefficient_mu 3.804
_exptl_absorpt_process_details 'empirical absorption'
_exptl_crystal_colour colorless
_exptl_crystal_density_diffrn 2.816
_exptl_crystal_density_method 'not measured'
_exptl_crystal_description block
_exptl_crystal_F_000 6608
_exptl_crystal_size_max 0.66
_exptl_crystal_size_mid 0.42
_exptl_crystal_size_min 0.34
_refine_diff_density_max 1.561
_refine_diff_density_min -1.110
_refine_diff_density_rms 0.179
_refine_ls_extinction_method none
_refine_ls_goodness_of_fit_ref 1.010
_refine_ls_hydrogen_treatment mixed
_refine_ls_matrix_type full
_refine_ls_number_parameters 703
_refine_ls_number_reflns 7373
_refine_ls_number_restraints 138
_refine_ls_restrained_S_all 1.009
_refine_ls_R_factor_all 0.1158
_refine_ls_R_factor_gt 0.0546
_refine_ls_shift/su_max 0.000
_refine_ls_shift/su_mean 0.000
_refine_ls_structure_factor_coef Fsqd
_refine_ls_weighting_details 'calc w=1/[\s^2^(Fo^2^)+(0.0926P)^2^+0.0000P] where P=(Fo^2^+2Fc^2^)/3'
_refine_ls_weighting_scheme calc
_refine_ls_wR_factor_gt 0.1473
_refine_ls_wR_factor_ref 0.1740
_reflns_number_gt 4477
_reflns_number_total 7373
_reflns_threshold_expression >2sigma(I)
_cod_data_source_file b406711h.txt
_cod_data_source_block compound_4
_cod_original_sg_symbol_H-M C2/c
_cod_database_code 7031091

loop_
_symmetry_equiv_pos_as_xyz
'x, y, z'
'-x, y, -z+1/2'
'x+1/2, y+1/2, z'
'-x+1/2, y+1/2, -z+1/2'
'-x, -y, -z'
'x, -y, z-1/2'
'-x+1/2, -y+1/2, -z'
'x+1/2, -y+1/2, z-1/2'

loop_
_atom_site_label
_atom_site_type_symbol
_atom_site_fract_x
_atom_site_fract_y
_atom_site_fract_z
_atom_site_U_iso_or_equiv
_atom_site_adp_type
_atom_site_occupancy
_atom_site_symmetry_multiplicity
_atom_site_calc_flag
_atom_site_refinement_flags
_atom_site_disorder_assembly
_atom_site_disorder_group
Ag1 Ag 0.15888(5) 0.17584(4) 0.32411(7) 0.0593(3) Uani 1 1 d . . .
Ag2 Ag 0.05394(6) 0.23980(4) 0.19029(8) 0.0783(4) Uani 1 1 d . . .
Ag3 Ag 0.06186(5) 0.31438(4) 0.37194(8) 0.0612(3) Uani 1 1 d . . .
Ag4 Ag 0.18457(5) 0.30442(3) 0.56335(8) 0.0562(3) Uani 1 1 d . . .
Ag5 Ag 0.11037(7) 0.19206(4) 0.48003(10) 0.0814(4) Uani 1 1 d . . .
Ag6 Ag 0.24175(5) 0.21065(4) 0.56444(8) 0.0619(3) Uani 1 1 d . . .
Ag7 Ag 0.12388(5) 0.33233(4) 0.24551(9) 0.0727(4) Uani 1 1 d . . .
Ag8 Ag 0.22533(5) -0.10915(4) 0.68666(8) 0.0596(3) Uani 1 1 d . . .
C1 C 0.1278(6) 0.2701(5) 0.3473(10) 0.057(3) Uani 1 1 d . . .
C2 C 0.1629(6) 0.2461(5) 0.4264(9) 0.058(3) Uani 1 1 d . . .
N1 N 0.1369(5) 0.1363(4) 0.6199(8) 0.060(3) Uani 1 1 d . . .
N2 N 0.1858(6) -0.0348(5) 0.6835(11) 0.081(4) Uani 1 1 d . . .
C3 C 0.1471(6) 0.0884(5) 0.6135(11) 0.059(3) Uani 1 1 d . . .
H3A H 0.1452 0.0767 0.5492 0.071 Uiso 1 1 calc R . .
C4 C 0.1604(6) 0.0555(4) 0.6996(10) 0.060(3) Uani 1 1 d . . .
C5 C 0.1633(8) 0.0723(5) 0.7952(12) 0.085(5) Uani 1 1 d . . .
H5A H 0.1721 0.0506 0.8535 0.102 Uiso 1 1 calc R . .
C6 C 0.1528(9) 0.1219(6) 0.8033(13) 0.096(6) Uani 1 1 d . . .
H6A H 0.1544 0.1342 0.8670 0.115 Uiso 1 1 calc R . .
C7 C 0.1399(8) 0.1531(5) 0.7142(11) 0.082(5) Uani 1 1 d . . .
H7A H 0.1331 0.1865 0.7196 0.099 Uiso 1 1 calc R . .
C8 C 0.1744(7) 0.0050(5) 0.6922(12) 0.068(4) Uani 1 1 d . . .
N3 N 0.3825(5) -0.1247(3) 0.3940(8) 0.052(3) Uani 1 1 d . . .
N4 N 0.2688(6) -0.1083(5) 0.5743(10) 0.078(4) Uani 1 1 d . . .
C9 C 0.3401(6) -0.1253(4) 0.4200(10) 0.054(3) Uani 1 1 d . . .
H9A H 0.3037 -0.1410 0.3723 0.065 Uiso 1 1 calc R . .
C10 C 0.3486(6) -0.1033(4) 0.5170(10) 0.051(3) Uani 1 1 d . . .
C11 C 0.4031(6) -0.0816(5) 0.5889(9) 0.058(3) Uani 1 1 d . . .
H11A H 0.4100 -0.0673 0.6551 0.069 Uiso 1 1 calc R . .
C12 C 0.4473(6) -0.0811(5) 0.5624(10) 0.063(4) Uani 1 1 d . . .
H12A H 0.4841 -0.0658 0.6086 0.076 Uiso 1 1 calc R . .
C13 C 0.4350(6) -0.1043(4) 0.4647(10) 0.053(3) Uani 1 1 d . . .
H13A H 0.4654 -0.1055 0.4478 0.063 Uiso 1 1 calc R . .
C14 C 0.3025(7) -0.1062(5) 0.5471(11) 0.062(3) Uani 1 1 d . . .
O3 O 0.1786(5) 0.3799(3) 0.6268(7) 0.068(3) Uani 1 1 d . . .
O4 O 0.0841(4) 0.3842(3) 0.4941(8) 0.074(3) Uani 1 1 d . . .
C17 C 0.1302(6) 0.3994(4) 0.5770(10) 0.046(3) Uani 1 1 d . . .
C18 C 0.1239(7) 0.4482(5) 0.6245(10) 0.059(3) Uani 1 1 d . . .
F21 F 0.0739(7) 0.4715(4) 0.5589(10) 0.178(7) Uani 1 1 d . . .
F22 F 0.1628(7) 0.4789(4) 0.6415(16) 0.187(8) Uani 1 1 d . . .
F23 F 0.1239(9) 0.4444(4) 0.7135(11) 0.191(8) Uani 1 1 d . . .
O5 O 0.0269(5) 0.1811(4) 0.0585(8) 0.083(3) Uani 1 1 d . . .
O6 O 0.1168(5) 0.1435(4) 0.1482(8) 0.077(3) Uani 1 1 d . . .
C19 C 0.0658(7) 0.1511(5) 0.0694(11) 0.070(4) Uani 1 1 d . . .
C20 C 0.0443(14) 0.1174(10) -0.0330(18) 0.132(9) Uani 1 1 d . . .
F31 F 0.0115(12) 0.0859(9) -0.044(2) 0.33(2) Uani 1 1 d . . .
F32 F 0.0210(11) 0.1427(7) -0.1226(10) 0.264(14) Uani 1 1 d . . .
F33 F 0.0898(6) 0.0987(6) -0.0383(10) 0.161(6) Uani 1 1 d . . .
O7 O 0.0986(5) 0.2572(3) 0.5921(8) 0.072(3) Uani 1 1 d . . .
O8 O 0.0105(4) 0.2913(3) 0.4676(7) 0.069(2) Uani 1 1 d . . .
C21 C 0.0510(7) 0.2771(4) 0.5625(10) 0.055(3) Uani 1 1 d . . .
C22 C 0.0400(10) 0.2867(7) 0.6565(15) 0.091(5) Uani 1 1 d . . .
F41 F 0.0640(8) 0.3285(6) 0.7062(12) 0.189(7) Uani 1 1 d . . .
F42 F 0.0590(7) 0.2536(5) 0.7318(10) 0.176(7) Uani 1 1 d . . .
F43 F -0.0148(7) 0.2967(6) 0.6250(11) 0.152(5) Uani 1 1 d . . .
O9 O 0.2102(5) 0.1056(4) 0.4159(8) 0.098(4) Uani 1 1 d . . .
O10 O 0.2747(5) 0.1306(3) 0.5887(8) 0.082(3) Uani 1 1 d . . .
C23 C 0.2501(6) 0.1001(5) 0.5145(11) 0.053(3) Uani 1 1 d . A .
C24 C 0.2705(6) 0.0464(5) 0.5479(10) 0.075(4) Uani 1 1 d D . .
F51 F 0.2297(15) 0.0196(8) 0.543(4) 0.18(2) Uani 0.50 1 d PD A 1
F52 F 0.2827(15) 0.0273(8) 0.479(2) 0.119(11) Uani 0.50 1 d PD A 1
F53 F 0.3161(15) 0.0404(13) 0.642(2) 0.20(3) Uani 0.50 1 d PD A 1
F51' F 0.2325(17) 0.0153(12) 0.486(3) 0.33(5) Uani 0.50 1 d PD A 2
F52' F 0.3195(14) 0.0351(15) 0.556(3) 0.18(2) Uani 0.50 1 d PD A 2
F53' F 0.2796(14) 0.0378(10) 0.6447(16) 0.099(9) Uani 0.50 1 d PD A 2
O11 O 0.0174(9) 0.3727(6) 0.2256(14) 0.058(4) Uani 0.50 1 d PDU . .
O12 O -0.0520(9) 0.4062(8) 0.2540(15) 0.076(6) Uani 0.50 1 d PDU . .
C25 C -0.0079(11) 0.4063(7) 0.244(2) 0.049(5) Uani 0.50 1 d PDU . .
C26 C 0.0167(11) 0.4551(10) 0.2479(17) 0.103(11) Uani 0.50 1 d PDU . .
F61 F -0.0123(14) 0.4937(8) 0.261(3) 0.157(12) Uani 0.50 1 d PDU . .
F62 F 0.0181(11) 0.4684(7) 0.1565(15) 0.124(8) Uani 0.50 1 d PDU . .
F63 F 0.0738(11) 0.4632(8) 0.3308(18) 0.194(14) Uani 0.50 1 d PDU . .
O13 O 0.0217(9) 0.1758(7) 0.2847(16) 0.073(6) Uani 0.50 1 d PDU . .
O14 O -0.0579(11) 0.1351(9) 0.1585(19) 0.096(7) Uani 0.50 1 d PDU . .
C27 C -0.0064(12) 0.1383(9) 0.238(2) 0.084(7) Uani 0.50 1 d PDU . .
C28 C 0.0066(16) 0.0836(12) 0.252(3) 0.170(12) Uani 0.50 1 d PDU . .
F71 F -0.0042(17) 0.0707(9) 0.150(2) 0.189(12) Uani 0.50 1 d PDU . .
F72 F -0.008(2) 0.0424(12) 0.286(3) 0.25(2) Uani 0.50 1 d PDU . .
F73 F 0.0672(14) 0.0839(11) 0.315(3) 0.202(13) Uani 0.50 1 d PDU . .
O1 O 0.2645(4) 0.2997(3) 0.7528(7) 0.065(2) Uani 1 1 d . . .
O2 O 0.2713(4) 0.2172(3) 0.7532(7) 0.064(2) Uani 1 1 d . . .
C15 C 0.2787(6) 0.2586(5) 0.7976(9) 0.056(3) Uani 1 1 d . . .
C16 C 0.3120(9) 0.2589(5) 0.9275(12) 0.078(5) Uani 1 1 d . . .
F11 F 0.3681(6) 0.2456(5) 0.9648(8) 0.131(4) Uani 1 1 d . . .
F12 F 0.3117(6) 0.3002(4) 0.9694(7) 0.132(5) Uani 1 1 d . . .
F13 F 0.2904(6) 0.2234(4) 0.9634(8) 0.128(4) Uani 1 1 d . . .

loop_
_atom_site_aniso_label
_atom_site_aniso_U_11
_atom_site_aniso_U_22
_atom_site_aniso_U_33
_atom_site_aniso_U_23
_atom_site_aniso_U_13
_atom_site_aniso_U_12
Ag1 0.0795(7) 0.0559(6) 0.0429(5) -0.0037(4) 0.0319(5) 0.0117(5)
Ag2 0.0830(8) 0.0697(7) 0.0548(6) -0.0121(5) 0.0158(6) 0.0146(6)
Ag3 0.0807(7) 0.0606(6) 0.0514(5) 0.0039(4) 0.0405(5) 0.0190(5)
Ag4 0.0655(7) 0.0442(5) 0.0548(5) -0.0088(4) 0.0280(5) 0.0087(5)
Ag5 0.1335(11) 0.0617(7) 0.0810(8) 0.0128(6) 0.0780(8) 0.0066(7)
Ag6 0.0807(8) 0.0486(6) 0.0497(5) 0.0076(4) 0.0287(5) 0.0193(5)
Ag7 0.0776(8) 0.0825(8) 0.0566(6) 0.0348(5) 0.0335(6) 0.0013(6)
Ag8 0.0743(7) 0.0490(5) 0.0636(6) 0.0068(4) 0.0413(5) 0.0046(5)
C1 0.059(8) 0.056(8) 0.060(8) -0.002(6) 0.033(7) -0.006(7)
C2 0.082(9) 0.055(7) 0.036(6) 0.020(6) 0.030(6) 0.014(7)
N1 0.077(8) 0.058(7) 0.051(6) 0.017(5) 0.037(6) 0.017(6)
N2 0.090(10) 0.062(8) 0.101(9) 0.009(7) 0.056(8) 0.006(7)
C3 0.071(9) 0.050(8) 0.069(8) 0.000(6) 0.044(7) 0.000(7)
C4 0.065(9) 0.044(7) 0.060(8) 0.000(6) 0.023(7) 0.000(6)
C5 0.124(14) 0.057(9) 0.072(9) 0.025(7) 0.049(10) 0.035(9)
C6 0.166(18) 0.069(10) 0.077(10) 0.032(8) 0.079(12) 0.053(11)
C7 0.118(14) 0.054(8) 0.066(9) -0.013(7) 0.041(9) 0.027(9)
C8 0.089(11) 0.049(8) 0.075(9) 0.012(7) 0.047(8) 0.016(8)
N3 0.068(7) 0.047(6) 0.048(5) -0.015(4) 0.036(5) -0.016(5)
N4 0.082(9) 0.094(9) 0.076(8) -0.021(7) 0.054(7) -0.025(7)
C9 0.070(9) 0.055(7) 0.054(7) -0.012(6) 0.043(7) -0.011(6)
C10 0.075(9) 0.034(6) 0.068(8) 0.001(5) 0.053(7) -0.001(6)
C11 0.067(9) 0.064(8) 0.042(6) -0.023(6) 0.028(6) -0.018(7)
C12 0.061(9) 0.066(9) 0.059(7) -0.026(7) 0.029(7) -0.026(7)
C13 0.062(8) 0.049(7) 0.066(8) -0.013(6) 0.048(7) -0.007(6)
C14 0.078(10) 0.059(8) 0.058(8) 0.004(6) 0.042(8) -0.001(7)
O3 0.081(7) 0.053(5) 0.058(5) -0.010(4) 0.027(5) 0.019(5)
O4 0.078(7) 0.058(6) 0.062(6) -0.023(5) 0.019(5) 0.005(5)
C17 0.072(9) 0.025(5) 0.054(7) 0.001(5) 0.041(7) 0.008(6)
C18 0.087(10) 0.040(7) 0.051(7) -0.006(6) 0.035(7) 0.007(7)
F21 0.200(14) 0.109(9) 0.134(10) -0.044(7) 0.021(10) 0.086(10)
F22 0.214(15) 0.080(7) 0.38(2) -0.124(11) 0.236(17) -0.072(9)
F23 0.44(2) 0.083(7) 0.150(10) 0.015(7) 0.220(15) 0.065(11)
O5 0.089(8) 0.080(7) 0.065(6) -0.016(5) 0.029(6) 0.011(6)
O6 0.082(7) 0.089(7) 0.055(6) -0.025(5) 0.032(6) -0.002(6)
C19 0.079(11) 0.067(9) 0.049(8) -0.008(7) 0.023(8) 0.008(8)
C20 0.19(3) 0.112(18) 0.084(15) -0.031(13) 0.068(17) 0.022(18)
F31 0.41(4) 0.34(3) 0.35(3) -0.30(3) 0.28(3) -0.27(3)
F32 0.38(3) 0.25(2) 0.054(7) -0.012(10) 0.040(11) 0.16(2)
F33 0.149(11) 0.225(16) 0.107(9) -0.087(10) 0.064(8) 0.015(11)
O7 0.090(7) 0.063(6) 0.076(6) 0.012(5) 0.052(6) 0.024(6)
O8 0.086(7) 0.059(6) 0.066(6) -0.002(5) 0.042(5) -0.015(5)
C21 0.077(10) 0.043(7) 0.044(7) 0.010(5) 0.032(7) 0.004(7)
C22 0.132(16) 0.097(13) 0.085(11) 0.015(10) 0.086(12) 0.033(12)
F41 0.28(2) 0.172(14) 0.156(12) -0.096(11) 0.143(14) -0.040(13)
F42 0.288(17) 0.191(13) 0.146(10) 0.098(10) 0.181(12) 0.128(13)
F43 0.166(12) 0.216(15) 0.141(10) 0.038(10) 0.127(10) 0.052(12)
O9 0.119(9) 0.077(7) 0.060(6) -0.005(5) 0.018(6) 0.045(7)
O10 0.079(7) 0.054(6) 0.065(6) -0.003(5) 0.003(5) 0.018(5)
C23 0.059(8) 0.050(7) 0.056(8) 0.007(6) 0.034(7) 0.003(6)
C24 0.101(14) 0.054(9) 0.079(11) 0.013(8) 0.052(10) 0.020(9)
F51 0.24(5) 0.048(15) 0.40(7) 0.03(3) 0.28(5) 0.00(2)
F52 0.19(3) 0.072(16) 0.13(2) 0.041(17) 0.11(3) 0.08(2)
F53 0.17(4) 0.09(2) 0.18(4) 0.03(2) -0.04(3) 0.03(3)
F51' 0.35(7) 0.060(18) 0.19(4) -0.03(2) -0.14(4) -0.04(3)
F52' 0.21(4) 0.19(4) 0.21(4) 0.17(4) 0.16(4) 0.16(3)
F53' 0.11(2) 0.069(15) 0.12(2) 0.065(15) 0.060(18) 0.032(17)
O11 0.084(14) 0.045(9) 0.056(10) -0.004(8) 0.044(9) 0.010(9)
O12 0.100(16) 0.068(13) 0.062(11) -0.018(10) 0.043(11) -0.021(12)
C25 0.054(15) 0.068(12) 0.030(9) 0.016(16) 0.026(10) 0.014(15)
C26 0.16(2) 0.054(13) 0.102(15) -0.004(15) 0.073(16) -0.031(15)
F61 0.19(3) 0.074(12) 0.25(3) -0.02(2) 0.15(2) -0.018(17)
F62 0.23(2) 0.070(12) 0.107(13) -0.009(10) 0.113(15) -0.055(14)
F63 0.18(2) 0.104(16) 0.17(2) 0.021(15) -0.008(18) -0.096(17)
O13 0.083(17) 0.061(11) 0.073(15) -0.011(9) 0.038(11) -0.021(10)
O14 0.094(17) 0.100(17) 0.095(16) 0.027(14) 0.048(13) 0.008(15)
C27 0.111(17) 0.088(15) 0.088(16) 0.01(2) 0.076(13) 0.01(2)
C28 0.20(2) 0.14(2) 0.22(2) 0.00(2) 0.14(2) 0.00(2)
F71 0.28(3) 0.096(18) 0.25(3) -0.10(2) 0.18(2) -0.04(2)
F72 0.27(3) 0.16(3) 0.29(4) 0.03(3) 0.13(3) -0.01(3)
F73 0.18(3) 0.15(2) 0.24(3) 0.01(2) 0.08(2) 0.05(2)
O1 0.091(7) 0.049(5) 0.058(5) 0.010(4) 0.040(5) 0.014(5)
O2 0.088(7) 0.057(6) 0.052(5) 0.012(4) 0.040(5) 0.020(5)
C15 0.073(9) 0.057(8) 0.047(6) 0.016(6) 0.037(6) 0.022(7)
C16 0.132(15) 0.058(9) 0.064(9) 0.007(7) 0.064(10) 0.031(9)
F11 0.121(9) 0.156(11) 0.077(6) -0.002(7) 0.023(6) 0.039(8)
F12 0.247(14) 0.074(6) 0.069(6) 0.000(5) 0.076(8) 0.046(8)
F13 0.246(14) 0.088(7) 0.097(7) 0.016(5) 0.122(9) 0.014(8)

loop_
_atom_type_symbol
_atom_type_description
_atom_type_scat_dispersion_real
_atom_type_scat_dispersion_imag
_atom_type_scat_source
C C 0.0033 0.0016 'International Tables Vol C Tables 4.2.6.8 and 6.1.1.4'
H H 0.0000 0.0000 'International Tables Vol C Tables 4.2.6.8 and 6.1.1.4'
N N 0.0061 0.0033 'International Tables Vol C Tables 4.2.6.8 and 6.1.1.4'
O O 0.0106 0.0060 'International Tables Vol C Tables 4.2.6.8 and 6.1.1.4'
F F 0.0171 0.0103 'International Tables Vol C Tables 4.2.6.8 and 6.1.1.4'
Ag Ag -0.8971 1.1015 'International Tables Vol C Tables 4.2.6.8 and 6.1.1.4'

loop_
_geom_angle_atom_site_label_1
_geom_angle_atom_site_label_2
_geom_angle_atom_site_label_3
_geom_angle
_geom_angle_site_symmetry_1
_geom_angle_site_symmetry_3
O6 Ag1 O9 95.9(4) . .
O6 Ag1 C2 144.2(4) . .
O9 Ag1 C2 119.9(4) . .
O6 Ag1 Ag2 76.6(3) . .
O9 Ag1 Ag2 157.3(3) . .
C2 Ag1 Ag2 69.4(3) . .
O6 Ag1 Ag5 132.7(3) . .
O9 Ag1 Ag5 93.0(3) . .
C2 Ag1 Ag5 49.8(3) . .
Ag2 Ag1 Ag5 77.57(4) . .
O6 Ag1 Ag6 167.0(3) . .
O9 Ag1 Ag6 76.3(3) . .
C2 Ag1 Ag6 45.3(3) . .
Ag2 Ag1 Ag6 114.50(4) . .
Ag5 Ag1 Ag6 59.10(4) . .
C1 Ag2 O5 145.5(4) . .
C1 Ag2 O8 122.4(4) . 2
O5 Ag2 O8 83.1(3) . 2
C1 Ag2 O13 94.8(5) . .
O5 Ag2 O13 84.2(5) . .
O8 Ag2 O13 127.3(5) 2 .
C1 Ag2 Ag1 62.6(3) . .
O5 Ag2 Ag1 84.4(3) . .
O8 Ag2 Ag1 154.3(2) 2 .
O13 Ag2 Ag1 73.4(5) . .
C1 Ag2 Ag7 47.2(3) . .
O5 Ag2 Ag7 134.6(3) . .
O8 Ag2 Ag7 78.1(2) 2 .
O13 Ag2 Ag7 139.2(4) . .
Ag1 Ag2 Ag7 95.15(5) . .
C1 Ag2 Ag3 45.3(3) . .
O5 Ag2 Ag3 165.8(3) . .
O8 Ag2 Ag3 95.5(2) 2 .
O13 Ag2 Ag3 85.5(5) . .
Ag1 Ag2 Ag3 101.93(4) . .
Ag7 Ag2 Ag3 58.12(4) . .
C1 Ag2 Ag3 103.8(3) . 2
O5 Ag2 Ag3 110.7(3) . 2
O8 Ag2 Ag3 46.0(2) 2 2
O13 Ag2 Ag3 93.2(5) . 2
Ag1 Ag2 Ag3 159.07(5) . 2
Ag7 Ag2 Ag3 84.52(4) . 2
Ag3 Ag2 Ag3 60.21(4) . 2
C1 Ag3 O11 107.1(5) . .
C1 Ag3 O11 139.6(5) . 2
O11 Ag3 O11 33.8(8) . 2
C1 Ag3 O8 128.8(4) . .
O11 Ag3 O8 119.5(5) . .
O11 Ag3 O8 86.0(5) 2 .
C1 Ag3 O4 127.0(4) . .
O11 Ag3 O4 85.6(5) . .
O11 Ag3 O4 73.0(4) 2 .
O8 Ag3 O4 78.9(3) . .
C1 Ag3 Ag4 62.5(3) . .
O11 Ag3 Ag4 132.0(5) . .
O11 Ag3 Ag4 142.5(4) 2 .
O8 Ag3 Ag4 96.8(2) . .
O4 Ag3 Ag4 70.9(2) . .
C1 Ag3 Ag7 46.6(3) . .
O11 Ag3 Ag7 63.2(4) . .
O11 Ag3 Ag7 97.0(4) 2 .
O8 Ag3 Ag7 174.2(2) . .
O4 Ag3 Ag7 106.7(3) . .
Ag4 Ag3 Ag7 83.91(4) . .
C1 Ag3 Ag2 44.0(3) . .
O11 Ag3 Ag2 85.9(4) . .
O11 Ag3 Ag2 106.3(4) 2 .
O8 Ag3 Ag2 117.1(2) . .
O4 Ag3 Ag2 164.0(3) . .
Ag4 Ag3 Ag2 105.45(4) . .
Ag7 Ag3 Ag2 57.31(4) . .
C1 Ag3 Ag3 104.8(3) . 2
O11 Ag3 Ag3 46.8(5) . 2
O11 Ag3 Ag3 46.3(4) 2 2
O8 Ag3 Ag3 93.1(2) . 2
O4 Ag3 Ag3 119.3(2) . 2
Ag4 Ag3 Ag3 167.14(5) . 2
Ag7 Ag3 Ag3 85.40(4) . 2
Ag2 Ag3 Ag3 62.51(3) . 2
C1 Ag3 Ag2 106.8(3) . 2
O11 Ag3 Ag2 101.8(5) . 2
O11 Ag3 Ag2 81.8(4) 2 2
O8 Ag3 Ag2 46.2(2) . 2
O4 Ag3 Ag2 120.9(3) . 2
Ag4 Ag3 Ag2 126.17(4) . 2
Ag7 Ag3 Ag2 129.12(5) . 2
Ag2 Ag3 Ag2 74.15(5) . 2
Ag3 Ag3 Ag2 57.28(3) 2 2
O3 Ag4 C2 154.5(4) . .
O3 Ag4 O1 78.9(3) . .
C2 Ag4 O1 125.9(4) . .
O3 Ag4 Ag3 90.8(2) . .
C2 Ag4 Ag3 67.6(3) . .
O1 Ag4 Ag3 159.1(2) . .
O3 Ag4 Ag6 156.1(3) . .
C2 Ag4 Ag6 47.4(3) . .
O1 Ag4 Ag6 78.5(2) . .
Ag3 Ag4 Ag6 113.08(4) . .
O3 Ag4 Ag6 120.5(3) . 7_556
C2 Ag4 Ag6 54.6(3) . 7_556
O1 Ag4 Ag6 100.6(2) . 7_556
Ag3 Ag4 Ag6 100.26(4) . 7_556
Ag6 Ag4 Ag6 56.99(4) . 7_556
N1 Ag5 O14 93.8(7) . 2
N1 Ag5 C2 135.4(4) . .
O14 Ag5 C2 109.6(7) 2 .
N1 Ag5 O7 90.5(3) . .
O14 Ag5 O7 143.0(7) 2 .
C2 Ag5 O7 92.2(4) . .
N1 Ag5 O13 121.0(5) . .
O14 Ag5 O13 33.1(7) 2 .
C2 Ag5 O13 96.6(5) . .
O7 Ag5 O13 117.7(5) . .
N1 Ag5 Ag6 89.6(3) . .
O14 Ag5 Ag6 120.1(6) 2 .
C2 Ag5 Ag6 45.9(3) . .
O7 Ag5 Ag6 96.6(3) . .
O13 Ag5 Ag6 131.5(5) . .
N1 Ag5 Ag1 117.6(3) . .
O14 Ag5 Ag1 65.4(6) 2 .
C2 Ag5 Ag1 49.4(3) . .
O7 Ag5 Ag1 141.5(2) . .
O13 Ag5 Ag1 71.6(5) . .
Ag6 Ag5 Ag1 60.53(4) . .
C2 Ag6 O10 131.0(4) . .
C2 Ag6 O2 125.3(4) . .
O10 Ag6 O2 91.3(3) . .
C2 Ag6 C2 105.8(4) . 7_556
O10 Ag6 C2 98.1(4) . 7_556
O2 Ag6 C2 98.8(3) . 7_556
C2 Ag6 Ag4 51.3(3) . .
O10 Ag6 Ag4 165.5(3) . .
O2 Ag6 Ag4 79.2(2) . .
C2 Ag6 Ag4 94.2(3) 7_556 .
C2 Ag6 Ag6 60.6(3) . 7_556
O10 Ag6 Ag6 127.7(3) . 7_556
O2 Ag6 Ag6 124.4(2) . 7_556
C2 Ag6 Ag6 45.3(2) 7_556 7_556
Ag4 Ag6 Ag6 66.76(4) . 7_556
C2 Ag6 Ag5 51.1(3) . .
O10 Ag6 Ag5 99.2(3) . .
O2 Ag6 Ag5 95.9(2) . .
C2 Ag6 Ag5 156.9(2) 7_556 .
Ag4 Ag6 Ag5 71.15(4) . .
Ag6 Ag6 Ag5 111.65(5) 7_556 .
C2 Ag6 Ag1 49.8(3) . .
O10 Ag6 Ag1 82.5(2) . .
O2 Ag6 Ag1 153.8(2) . .
C2 Ag6 Ag1 107.2(2) 7_556 .
Ag4 Ag6 Ag1 101.12(4) . .
Ag6 Ag6 Ag1 78.01(4) 7_556 .
Ag5 Ag6 Ag1 60.37(4) . .
C2 Ag6 Ag4 96.7(3) . 7_556
O10 Ag6 Ag4 71.5(3) . 7_556
O2 Ag6 Ag4 133.2(2) . 7_556
C2 Ag6 Ag4 44.8(3) 7_556 7_556
Ag4 Ag6 Ag4 123.01(4) . 7_556
Ag6 Ag6 Ag4 56.25(4) 7_556 7_556
Ag5 Ag6 Ag4 128.98(4) . 7_556
Ag1 Ag6 Ag4 68.65(3) . 7_556
C2 Ag6 Ag7 168.9(3) . 7_556
O10 Ag6 Ag7 52.6(2) . 7_556
O2 Ag6 Ag7 61.6(2) . 7_556
C2 Ag6 Ag7 63.4(2) 7_556 7_556
Ag4 Ag6 Ag7 128.75(4) . 7_556
Ag6 Ag6 Ag7 108.60(6) 7_556 7_556
Ag5 Ag6 Ag7 139.72(4) . 7_556
Ag1 Ag6 Ag7 128.77(4) . 7_556
Ag4 Ag6 Ag7 74.02(3) 7_556 7_556
C1 Ag7 N3 161.1(4) . 4
C1 Ag7 Ag2 47.9(3) . .
N3 Ag7 Ag2 117.4(3) 4 .
C1 Ag7 Ag3 48.9(3) . .
N3 Ag7 Ag3 142.5(3) 4 .
Ag2 Ag7 Ag3 64.58(4) . .
C1 Ag7 Ag6 61.8(3) . 7_556
N3 Ag7 Ag6 117.7(3) 4 7_556
Ag2 Ag7 Ag6 99.37(4) . 7_556
Ag3 Ag7 Ag6 97.57(4) . 7_556
N2 Ag8 N4 110.3(5) . .
N2 Ag8 O3 108.8(4) . 4_546
N4 Ag8 O3 97.7(4) . 4_546
N2 Ag8 O1 146.3(4) . 4_546
N4 Ag8 O1 103.0(4) . 4_546
O3 Ag8 O1 70.6(3) 4_546 4_546
C2 C1 Ag7 141.4(11) . .
C2 C1 Ag2 125.2(11) . .
Ag7 C1 Ag2 84.9(4) . .
C2 C1 Ag3 115.0(10) . .
Ag7 C1 Ag3 84.6(5) . .
Ag2 C1 Ag3 90.7(5) . .
C1 C2 Ag6 167.1(12) . .
C1 C2 Ag4 98.1(10) . .
Ag6 C2 Ag4 81.3(4) . .
C1 C2 Ag1 95.8(9) . .
Ag6 C2 Ag1 84.9(4) . .
Ag4 C2 Ag1 166.0(6) . .
C1 C2 Ag5 109.9(11) . .
Ag6 C2 Ag5 83.0(4) . .
Ag4 C2 Ag5 95.4(4) . .
Ag1 C2 Ag5 80.8(4) . .
C1 C2 Ag6 93.0(9) . 7_556
Ag6 C2 Ag6 74.2(4) . 7_556
Ag4 C2 Ag6 80.6(4) . 7_556
Ag1 C2 Ag6 97.6(4) . 7_556
Ag5 C2 Ag6 157.2(5) . 7_556
C3 N1 C7 118.4(11) . .
C3 N1 Ag5 124.6(8) . .
C7 N1 Ag5 116.9(9) . .
C8 N2 Ag8 169.8(14) . .
N1 C3 C4 122.3(12) . .
C5 C4 C3 119.6(12) . .
C5 C4 C8 119.7(12) . .
C3 C4 C8 120.6(12) . .
C4 C5 C6 118.9(13) . .
C5 C6 C7 118.7(13) . .
N1 C7 C6 122.1(13) . .
N2 C8 C4 177.8(16) . .
C13 N3 C9 118.7(10) . .
C13 N3 Ag7 117.6(8) . 4_545
C9 N3 Ag7 122.7(8) . 4_545
C14 N4 Ag8 161.9(12) . .
N3 C9 C10 121.6(12) . .
C11 C10 C9 118.8(11) . .
C11 C10 C14 120.0(11) . .
C9 C10 C14 121.0(12) . .
C12 C11 C10 119.6(10) . .
C11 C12 C13 117.5(12) . .
N3 C13 C12 123.6(11) . .
N4 C14 C10 177.4(16) . .
C17 O3 Ag4 115.6(8) . .
C17 O3 Ag8 136.6(8) . 4_556
Ag4 O3 Ag8 106.3(4) . 4_556
C17 O4 Ag3 133.7(8) . .
O3 C17 O4 128.2(11) . .
O3 C17 C18 116.3(12) . .
O4 C17 C18 115.4(12) . .
F22 C18 F23 106.4(15) . .
F22 C18 F21 103.2(14) . .
F23 C18 F21 103.6(15) . .
F22 C18 C17 113.9(12) . .
F23 C18 C17 114.8(11) . .
F21 C18 C17 113.7(12) . .
C19 O5 Ag2 118.0(9) . .
C19 O6 Ag1 126.7(9) . .
O6 C19 O5 130.8(13) . .
O6 C19 C20 116.2(16) . .
O5 C19 C20 113.0(16) . .
F31 C20 F32 109(3) . .
F31 C20 F33 109(3) . .
F32 C20 F33 98(2) . .
F31 C20 C19 116(2) . .
F32 C20 C19 111(2) . .
F33 C20 C19 112(2) . .
C21 O7 Ag5 122.4(9) . .
C21 O8 Ag3 105.5(9) . .
C21 O8 Ag2 126.9(8) . 2
Ag3 O8 Ag2 87.8(3) . 2
O7 C21 O8 130.6(12) . .
O7 C21 C22 113.3(12) . .
O8 C21 C22 116.1(14) . .
F42 C22 F43 108.7(17) . .
F42 C22 F41 107.1(18) . .
F43 C22 F41 98.1(16) . .
F42 C22 C21 115.8(14) . .
F43 C22 C21 114.2(16) . .
F41 C22 C21 111.3(15) . .
C23 O9 Ag1 129.5(9) . .
C23 O10 Ag6 121.5(8) . .
O10 C23 O9 129.8(12) . .
O10 C23 C24 115.7(11) . .
O9 C23 C24 114.5(11) . .
F53 C24 F51' 129(3) . .
F53 C24 F52' 60.5(16) . .
F51' C24 F52' 107.3(15) . .
F53 C24 F51 107.4(15) . .
F51' C24 F51 39(2) . .
F52' C24 F51 130(3) . .
F53 C24 F52 106.0(15) . .
F51' C24 F52 67(2) . .
F52' C24 F52 48.0(17) . .
F51 C24 F52 104.6(14) . .
F53 C24 F53' 45.4(17) . .
F51' C24 F53' 105.4(15) . .
F52' C24 F53' 103.8(14) . .
F51 C24 F53' 69.1(18) . .
F52 C24 F53' 138.8(19) . .
F53 C24 C23 115.9(19) . .
F51' C24 C23 114(2) . .
F52' C24 C23 115.6(18) . .
F51 C24 C23 112.5(17) . .
F52 C24 C23 109.7(14) . .
F53' C24 C23 110.1(15) . .
C25 O11 O12 64.5(11) 2 2
C25 O11 C25 16(2) 2 .
O12 O11 C25 79(2) 2 .
C25 O11 O11 57.8(14) 2 2
O12 O11 O11 118.7(16) 2 2
C25 O11 O11 48.8(15) . 2
C25 O11 Ag3 109.0(19) 2 .
O12 O11 Ag3 109.0(14) 2 .
C25 O11 Ag3 113.1(14) . .
O11 O11 Ag3 74.0(10) 2 .
C25 O11 Ag3 118.4(18) 2 2
O12 O11 Ag3 162.4(15) 2 2
C25 O11 Ag3 102.4(17) . 2
O11 O11 Ag3 72.2(11) 2 2
Ag3 O11 Ag3 86.9(6) . 2
O11 O12 C25 53.1(15) 2 .
O11 O12 C25 51.2(14) 2 2
C25 O12 C25 7(2) . 2
O11 O12 C26 105.1(19) 2 2
C25 O12 C26 54.9(15) . 2
C25 O12 C26 54.9(13) 2 2
C25 C25 O11 104(4) 2 2
C25 C25 O11 60(4) 2 .
O11 C25 O11 73(2) 2 .
C25 C25 O12 149(8) 2 .
O11 C25 O12 62.3(18) 2 .
O11 C25 O12 131(3) . .
C25 C25 C26 99(2) 2 2
O11 C25 C26 134(2) 2 2
O11 C25 C26 151(3) . 2
O12 C25 C26 77.4(16) . 2
C25 C25 C26 66.9(15) 2 .
O11 C25 C26 158(3) 2 .
O11 C25 C26 114(2) . .
O12 C25 C26 114.5(19) . .
C26 C25 C26 37.1(18) 2 .
C25 C25 O12 24(6) 2 2
O11 C25 O12 115(2) 2 2
O11 C25 O12 50.0(13) . 2
O12 C25 O12 173(2) . 2
C26 C25 O12 102(2) 2 2
C26 C25 O12 65.4(16) . 2
C26 C26 F61 88(2) 2 2
C26 C26 F62 124(3) 2 .
F61 C26 F62 71(3) 2 .
C26 C26 F63 128(3) 2 .
F61 C26 F63 87(3) 2 .
F62 C26 F63 102.8(17) . .
C26 C26 F61 50.8(14) 2 .
F61 C26 F61 38(2) 2 .
F62 C26 F61 102.2(17) . .
F63 C26 F61 101.5(17) . .
C26 C26 C25 77.4(13) 2 2
F61 C26 C25 165(3) 2 2
F62 C26 C25 116(2) . 2
F63 C26 C25 104(2) . 2
F61 C26 C25 127(2) . 2
C26 C26 C25 65.4(11) 2 .
F61 C26 C25 151(3) 2 .
F62 C26 C25 115.5(19) . .
F63 C26 C25 116(2) . .
F61 C26 C25 116.2(19) . .
C25 C26 C25 13.8(18) 2 .
C26 C26 O12 125.0(12) 2 2
F61 C26 O12 147(3) 2 2
F62 C26 O12 85.0(15) . 2
F63 C26 O12 76.6(16) . 2
F61 C26 O12 172.8(19) . 2
C25 C26 O12 47.6(10) 2 2
C25 C26 O12 59.7(16) . 2
F61 F61 C26 90.7(19) 2 2
F61 F61 C26 50.8(14) 2 .
C26 F61 C26 42(3) 2 .
F61 F61 F62 136(4) 2 2
C26 F61 F62 64.3(18) 2 2
C26 F61 F62 92.2(19) . 2
F61 F61 F63 109(4) 2 2
C26 F61 F63 54(2) 2 2
C26 F61 F63 83.8(17) . 2
F62 F61 F63 86.0(18) 2 2
C26 F62 F61 44.7(13) . 2
C26 F63 F61 39.1(15) . 2
O13 O13 C27 70.5(16) 2 2
O13 O13 C27 56.1(17) 2 .
C27 O13 C27 15(2) 2 .
O13 O13 O14 128.1(13) 2 2
C27 O13 O14 57.6(11) 2 2
C27 O13 O14 72(2) . 2
O13 O13 Ag5 161(3) 2 .
C27 O13 Ag5 118.3(17) 2 .
C27 O13 Ag5 132.5(18) . .
O14 O13 Ag5 63.6(12) 2 .
O13 O13 Ag2 90.1(19) 2 .
C27 O13 Ag2 131(2) 2 .
C27 O13 Ag2 123.3(16) . .
O14 O13 Ag2 121.5(16) 2 .
Ag5 O13 Ag2 94.7(6) . .
C27 O14 O13 47.9(17) . 2
C27 O14 F73 95(2) . 2
O13 O14 F73 138(2) 2 2
C27 O14 C27 2(2) . 2
O13 O14 C27 48.7(13) 2 2
F73 O14 C27 93.1(18) 2 2
C27 O14 C28 51.8(17) . 2
O13 O14 C28 100(2) 2 2
F73 O14 C28 45.1(12) 2 2
C27 O14 C28 50.9(15) 2 2
C27 O14 Ag5 128(2) . 2
O13 O14 Ag5 83.4(14) 2 2
F73 O14 Ag5 137.3(19) 2 2
C27 O14 Ag5 129.6(19) 2 2
C28 O14 Ag5 164.9(17) 2 2
C27 C27 O13 109.2(17) 2 2
C27 C27 O13 56.2(19) 2 .
O13 C27 O13 53(2) 2 .
C27 C27 O14 171(10) 2 .
O13 C27 O14 75(2) 2 .
O13 C27 O14 128(3) . .
C27 C27 C28 87.4(19) 2 2
O13 C27 C28 161(3) 2 2
O13 C27 C28 144(3) . 2
O14 C27 C28 88(2) . 2
C27 C27 C28 80.1(17) 2 .
O13 C27 C28 171(3) 2 .
O13 C27 C28 136(3) . .
O14 C27 C28 97(2) . .
C28 C27 C28 12(3) 2 .
C27 C27 O14 7(8) 2 2
O13 C27 O14 113(2) 2 2
O13 C27 O14 59.2(15) . 2
O14 C27 O14 173(3) . 2
C28 C27 O14 85(2) 2 2
C28 C27 O14 76(2) . 2
C28 C28 F72 102(6) 2 2
C28 C28 F72 64(5) 2 .
F72 C28 F72 59(4) 2 .
C28 C28 F73 152(10) 2 .
F72 C28 F73 90(4) 2 .
F72 C28 F73 103(2) . .
C28 C28 F71 103(10) 2 .
F72 C28 F71 50(3) 2 .
F72 C28 F71 103(2) . .
F73 C28 F71 104(2) . .
C28 C28 F71 64(10) 2 2
F72 C28 F71 102(3) 2 2
F72 C28 F71 46(2) . 2
F73 C28 F71 89(3) . 2
F71 C28 F71 149(3) . 2
C28 C28 C27 88(2) 2 2
F72 C28 C27 159(4) 2 2
F72 C28 C27 141(3) . 2
F73 C28 C27 89(2) . 2
F71 C28 C27 110(2) . 2
F71 C28 C27 98(3) 2 2
C28 C28 C27 80.1(18) 2 .
F72 C28 C27 152(4) 2 .
F72 C28 C27 140(3) . .
F73 C28 C27 101(2) . .
F71 C28 C27 102(2) . .
F71 C28 C27 104(3) 2 .
C27 C28 C27 12.5(19) 2 .
C28 C28 F73 22(10) 2 2
F72 C28 F73 93(3) 2 2
F72 C28 F73 75(3) . 2
F73 C28 F73 175(3) . 2
F71 C28 F73 82(2) . 2
F71 C28 F73 86(3) 2 2
C27 C28 F73 89(3) 2 2
C27 C28 F73 79(2) . 2
C28 C28 O14 115(7) 2 2
F72 C28 O14 141(5) 2 2
F72 C28 O14 127.4(19) . 2
F73 C28 O14 51.3(18) . 2
F71 C28 O14 126(2) . 2
F71 C28 O14 84(2) 2 2
C27 C28 O14 40.4(10) 2 2
C27 C28 O14 52.7(19) . 2
F73 C28 O14 126(3) 2 2
F72 F71 C28 60(2) 2 .
F72 F71 C28 62(3) 2 2
C28 F71 C28 12(3) . 2
F71 F72 C28 70.1(17) 2 2
F71 F72 F72 125(4) 2 2
C28 F72 F72 65(3) 2 2
F71 F72 C28 72(3) 2 .
C28 F72 C28 14(3) 2 .
F72 F72 C28 56(2) 2 .
C28 F73 O14 84(2) . 2
C28 F73 C28 5(2) . 2
O14 F73 C28 82(2) 2 2
C15 O1 Ag4 118.3(9) . .
C15 O1 Ag8 137.8(8) . 4_556
Ag4 O1 Ag8 101.4(3) . 4_556
C15 O2 Ag6 120.4(7) . .
O1 C15 O2 128.8(11) . .
O1 C15 C16 115.4(12) . .
O2 C15 C16 115.8(10) . .
F12 C16 F11 109.1(17) . .
F12 C16 F13 111.0(13) . .
F11 C16 F13 104.3(13) . .
F12 C16 C15 114.3(12) . .
F11 C16 C15 107.3(12) . .
F13 C16 C15 110.3(14) . .

loop_
_geom_bond_atom_site_label_1
_geom_bond_atom_site_label_2
_geom_bond_distance
_geom_bond_site_symmetry_2
Ag1 O6 2.288(9) .
Ag1 O9 2.291(10) .
Ag1 C2 2.345(12) .
Ag1 Ag2 2.9378(15) .
Ag1 Ag5 3.0514(14) .
Ag1 Ag6 3.0563(13) .
Ag2 C1 2.195(13) .
Ag2 O5 2.250(9) .
Ag2 O8 2.408(9) 2
Ag2 O13 2.56(2) .
Ag2 Ag7 2.9457(17) .
Ag2 Ag3 3.1613(14) .
Ag2 Ag3 3.3330(16) 2
Ag3 C1 2.248(13) .
Ag3 O11 2.359(16) .
Ag3 O11 2.38(2) 2
Ag3 O8 2.399(9) .
Ag3 O4 2.406(8) .
Ag3 Ag4 2.9276(15) .
Ag3 Ag7 2.9721(14) .
Ag3 Ag3 3.261(2) 2
Ag3 Ag2 3.3330(16) 2
Ag4 O3 2.258(8) .
Ag4 C2 2.312(12) .
Ag4 O1 2.380(9) .
Ag4 Ag6 2.9286(13) .
Ag4 Ag6 3.2365(14) 7_556
Ag5 N1 2.275(9) .
Ag5 O14 2.29(2) 2
Ag5 C2 2.362(12) .
Ag5 O7 2.474(9) .
Ag5 O13 2.542(18) .
Ag5 Ag6 3.0125(19) .
Ag6 C2 2.180(12) .
Ag6 O10 2.285(9) .
Ag6 O2 2.342(8) .
Ag6 C2 2.673(13) 7_556
Ag6 Ag6 2.954(2) 7_556
Ag6 Ag4 3.2364(14) 7_556
Ag6 Ag7 3.3153(15) 7_556
Ag7 C1 2.169(13) .
Ag7 N3 2.199(9) 4
Ag7 Ag6 3.3153(15) 7_556
Ag8 N2 2.244(13) .
Ag8 N4 2.352(12) .
Ag8 O3 2.528(9) 4_546
Ag8 O1 2.571(9) 4_546
C1 C2 1.197(16) .
C2 Ag6 2.673(13) 7_556
N1 C3 1.331(16) .
N1 C7 1.357(15) .
N2 C8 1.136(16) .
C3 C4 1.389(17) .
C4 C5 1.374(19) .
C4 C8 1.429(18) .
C5 C6 1.38(2) .
C6 C7 1.393(19) .
N3 C13 1.320(15) .
N3 C9 1.322(15) .
N3 Ag7 2.199(9) 4_545
N4 C14 1.117(17) .
C9 C10 1.390(15) .
C10 C11 1.373(17) .
C10 C14 1.455(18) .
C11 C12 1.369(18) .
C12 C13 1.381(16) .
O3 C17 1.199(14) .
O3 Ag8 2.528(9) 4_556
O4 C17 1.230(15) .
C17 C18 1.521(15) .
C18 F22 1.230(16) .
C18 F23 1.245(15) .
C18 F21 1.299(16) .
O5 C19 1.238(17) .
O6 C19 1.225(16) .
C19 C20 1.54(2) .
C20 F31 1.16(3) .
C20 F32 1.27(3) .
C20 F33 1.32(3) .
O7 C21 1.206(15) .
O8 C21 1.253(15) .
O8 Ag2 2.408(9) 2
C21 C22 1.501(18) .
C22 F42 1.271(18) .
C22 F43 1.28(2) .
C22 F41 1.30(2) .
O9 C23 1.234(15) .
O10 C23 1.216(15) .
C23 C24 1.530(18) .
C24 F53 1.244(16) .
C24 F51' 1.246(16) .
C24 F52' 1.252(16) .
C24 F51 1.252(16) .
C24 F52 1.267(15) .
C24 F53' 1.269(15) .
O11 C25 1.08(3) 2
O11 O12 1.20(2) 2
O11 C25 1.218(10) .
O11 O11 1.38(3) 2
O11 Ag3 2.38(2) 2
O12 O11 1.20(2) 2
O12 C25 1.222(10) .
O12 C25 1.53(4) 2
O12 C26 1.61(3) 2
C25 C25 0.35(5) 2
C25 O11 1.08(3) 2
C25 C26 1.35(3) 2
C25 C26 1.45(3) .
C25 O12 1.53(4) 2
C26 C26 0.90(4) 2
C26 F61 1.05(3) 2
C26 F62 1.343(18) .
C26 F63 1.344(19) .
C26 F61 1.351(18) .
C26 C25 1.35(3) 2
C26 O12 1.61(3) 2
F61 F61 0.84(4) 2
F61 C26 1.05(3) 2
F61 F62 1.41(4) 2
F61 F63 1.66(5) 2
F62 F61 1.41(4) 2
F63 F61 1.66(5) 2
O13 O13 1.04(4) 2
O13 C27 1.07(3) 2
O13 C27 1.221(10) .
O13 O14 1.40(3) 2
O14 C27 1.223(10) .
O14 O13 1.40(3) 2
O14 F73 1.48(4) 2
O14 C27 1.55(5) 2
O14 C28 1.89(4) 2
O14 Ag5 2.29(2) 2
C27 C27 0.33(5) 2
C27 O13 1.07(3) 2
C27 C28 1.49(4) 2
C27 C28 1.51(4) .
C27 O14 1.55(5) 2
C28 C28 0.32(7) 2
C28 F72 1.24(4) 2
C28 F72 1.34(2) .
C28 F73 1.35(2) .
C28 F71 1.35(2) .
C28 F71 1.46(5) 2
C28 C27 1.49(4) 2
C28 F73 1.64(6) 2
C28 O14 1.89(4) 2
F71 F72 1.10(5) 2
F71 C28 1.46(5) 2
F72 F71 1.10(5) 2
F72 C28 1.24(4) 2
F72 F72 1.28(7) 2
F73 O14 1.48(4) 2
F73 C28 1.64(6) 2
O1 C15 1.234(14) .
O1 Ag8 2.571(9) 4_556
O2 C15 1.246(15) .
C15 C16 1.557(17) .
C16 F12 1.262(15) .
C16 F11 1.315(19) .
C16 F13 1.329(19) .
